data_8104947
loop_
_publ_author_name
'Ma, Guang-Qun'
'Zhao, Feng-Lan'
'Meng, Qing-Guo'

_publ_section_title
;
 Crystal structure of
 (E)-7-methoxy-2-((2-methoxypyridin-3-yl)methylene)-3,4-dihydronaphthalen-1
 (2H)-one, C18H17NO3
;
_journal_issue 1
_journal_name_full 'Zeitschrift f\"ur Kristallographie - New Crystal Structures'
_journal_page_first 5
_journal_page_last 7
_journal_paper_doi 10.1515/ncrs-2021-0378
_journal_volume 237
_journal_year 2022
_chemical_formula_moiety 'C18 H17 N O3'
_chemical_formula_sum 'C18 H17 N O3'
_chemical_formula_weight 295.32
_space_group_crystal_system triclinic
_space_group_IT_number 2
_space_group_name_Hall '-P 1'
_space_group_name_H-M_alt 'P -1'
_atom_sites_solution_hydrogens geom
_cell_angle_alpha 108.187(8)
_cell_angle_beta 94.029(7)
_cell_angle_gamma 95.071(8)
_cell_formula_units_Z 2
_cell_length_a 7.4638(8)
_cell_length_b 8.0392(8)
_cell_length_c 12.6767(11)
_cell_measurement_reflns_used 1990
_cell_measurement_temperature 100.0(2)
_cell_measurement_theta_max 28.6400
_cell_measurement_theta_min 2.6730
_cell_volume 715.95(13)
_computing_cell_refinement 'CrysAlisPro 1.171.38.43f (Rigaku OD, 2017)'
_computing_data_collection 'CrysAlisPro 1.171.38.43f (Rigaku OD, 2017)'
_computing_data_reduction 'CrysAlisPro 1.171.38.43f (Rigaku OD, 2017)'
_computing_molecular_graphics 'Bruker SHELXTL'
_computing_publication_material 'Bruker SHELXTL'
_computing_structure_refinement 'SHELXL-2017/1 (Sheldrick, 2015)'
_computing_structure_solution 'SHELXL-2017/1 (Sheldrick, 2015)'
_diffrn_ambient_temperature 100.0(2)
_diffrn_measured_fraction_theta_full 1.000
_diffrn_measured_fraction_theta_max 1.000
_diffrn_measurement_device_type 'SuperNova, Dual, Cu at zero, AtlasS2'
_diffrn_measurement_method 'CCD plate'
_diffrn_radiation_type MoK\a
_diffrn_radiation_wavelength 0.71073
_diffrn_reflns_av_R_equivalents 0.0370
_diffrn_reflns_av_unetI/netI 0.0676
_diffrn_reflns_Laue_measured_fraction_full 1.000
_diffrn_reflns_Laue_measured_fraction_max 1.000
_diffrn_reflns_limit_h_max 9
_diffrn_reflns_limit_h_min -7
_diffrn_reflns_limit_k_max 9
_diffrn_reflns_limit_k_min -9
_diffrn_reflns_limit_l_max 10
_diffrn_reflns_limit_l_min -15
_diffrn_reflns_number 4744
_diffrn_reflns_point_group_measured_fraction_full 1.000
_diffrn_reflns_point_group_measured_fraction_max 1.000
_diffrn_reflns_theta_full 25.242
_diffrn_reflns_theta_max 25.498
_diffrn_reflns_theta_min 2.679
_diffrn_source 'micro-focus sealed X-ray tube'
_exptl_absorpt_coefficient_mu 0.093
_exptl_absorpt_correction_T_max 1.00000
_exptl_absorpt_correction_T_min 0.22311
_exptl_absorpt_correction_type multi-scan
_exptl_absorpt_process_details
;
CrysAlisPro 1.171.38.43f (Rigaku Oxford Diffraction, 2015)
Empirical absorption correction using spherical harmonics,
 implemented in SCALE3 ABSPACK scaling algorithm.
;
_exptl_crystal_colour colourless
_exptl_crystal_density_diffrn 1.370
_exptl_crystal_description block
_exptl_crystal_F_000 312
_exptl_crystal_size_max 0.140
_exptl_crystal_size_mid 0.120
_exptl_crystal_size_min 0.110
_refine_diff_density_max 0.260
_refine_diff_density_min -0.300
_refine_diff_density_rms 0.068
_refine_ls_extinction_coef .
_refine_ls_extinction_method none
_refine_ls_goodness_of_fit_ref 1.037
_refine_ls_hydrogen_treatment constr
_refine_ls_matrix_type full
_refine_ls_number_parameters 201
_refine_ls_number_reflns 2669
_refine_ls_number_restraints 0
_refine_ls_restrained_S_all 1.037
_refine_ls_R_factor_all 0.0742
_refine_ls_R_factor_gt 0.0573
_refine_ls_shift/su_max 0.000
_refine_ls_shift/su_mean 0.000
_refine_ls_structure_factor_coef Fsqd
_refine_ls_weighting_details 'w=1/[\s^2^(Fo^2^)+(0.0669P)^2^+0.0260P] where P=(Fo^2^+2Fc^2^)/3'
_refine_ls_weighting_scheme calc
_refine_ls_wR_factor_gt 0.1292
_refine_ls_wR_factor_ref 0.1460
_reflns_Friedel_coverage 0.000
_reflns_Friedel_fraction_full .
_reflns_Friedel_fraction_max .
_reflns_number_gt 2005
_reflns_number_total 2669
_reflns_threshold_expression 'I > 2\s(I)'
_cod_data_source_file suppl_j_ncrs-2021-0378_suppl.cif
_cod_data_source_block mz-6-4
_cod_database_code 8104947
_shelx_space_group_comment
;
The symmetry employed for this shelxl refinement is uniquely defined
by the following loop, which should always be used as a source of
symmetry information in preference to the above space-group names.
They are only intended as comments.
;
_shelx_estimated_absorpt_t_min 0.987
_shelx_estimated_absorpt_t_max 0.990

loop_
_space_group_symop_operation_xyz
'x, y, z'
'-x, -y, -z'

loop_
_atom_site_label
_atom_site_type_symbol
_atom_site_fract_x
_atom_site_fract_y
_atom_site_fract_z
_atom_site_U_iso_or_equiv
_atom_site_adp_type
_atom_site_occupancy
_atom_site_site_symmetry_order
_atom_site_calc_flag
_atom_site_refinement_flags_posn
_atom_site_refinement_flags_adp
_atom_site_refinement_flags_occupancy
_atom_site_disorder_assembly
_atom_site_disorder_group
C1 C 0.4910(3) 0.1203(2) 0.86985(15) 0.0217(5) Uani 1 1 d . . . . .
C2 C 0.6695(3) 0.1701(2) 0.83660(14) 0.0206(5) Uani 1 1 d . . . . .
C3 C 0.8186(3) 0.2572(2) 0.92903(14) 0.0230(5) Uani 1 1 d . . . . .
H3A H 0.916215 0.311075 0.899584 0.028 Uiso 1 1 calc R U . . .
H3B H 0.866031 0.168400 0.956701 0.028 Uiso 1 1 calc R U . . .
C4 C 0.7525(3) 0.3980(2) 1.02558(15) 0.0248(5) Uani 1 1 d . . . . .
H4A H 0.844833 0.433154 1.088648 0.030 Uiso 1 1 calc R U . . .
H4B H 0.736184 0.500820 1.003028 0.030 Uiso 1 1 calc R U . . .
C5 C 0.5290(3) 0.4166(2) 1.16872(15) 0.0252(5) Uani 1 1 d . . . . .
H5 H 0.610263 0.503446 1.220032 0.030 Uiso 1 1 calc R U . . .
C6 C 0.3648(3) 0.3714(2) 1.20108(15) 0.0242(5) Uani 1 1 d . . . . .
H6 H 0.336584 0.427547 1.272925 0.029 Uiso 1 1 calc R U . . .
C7 C 0.2402(3) 0.2406(2) 1.12574(14) 0.0223(5) Uani 1 1 d . . . . .
C8 C 0.2868(3) 0.1579(2) 1.01896(14) 0.0200(5) Uani 1 1 d . . . . .
H8 H 0.205669 0.069967 0.968295 0.024 Uiso 1 1 calc R U . . .
C9 C 0.4529(3) 0.2054(2) 0.98746(14) 0.0199(5) Uani 1 1 d . . . . .
C10 C 0.5788(3) 0.3375(2) 1.06188(14) 0.0219(5) Uani 1 1 d . . . . .
C11 C 0.6814(3) 0.1399(2) 0.72671(15) 0.0228(5) Uani 1 1 d . . . . .
H11 H 0.576011 0.088912 0.679913 0.027 Uiso 1 1 calc R U . . .
C12 C 0.8379(3) 0.1768(2) 0.67181(15) 0.0244(5) Uani 1 1 d . . . . .
C13 C 0.8157(3) 0.2338(2) 0.57687(15) 0.0255(5) Uani 1 1 d . . . . .
C14 C 1.1129(3) 0.2358(3) 0.55114(16) 0.0329(5) Uani 1 1 d . . . . .
H14 H 1.206928 0.255827 0.510601 0.039 Uiso 1 1 calc R U . . .
C15 C 1.1523(3) 0.1801(3) 0.64078(16) 0.0327(6) Uani 1 1 d . . . . .
H15 H 1.269939 0.162890 0.660508 0.039 Uiso 1 1 calc R U . . .
C16 C 1.0129(3) 0.1501(2) 0.70131(16) 0.0274(5) Uani 1 1 d . . . . .
H16 H 1.036791 0.111721 0.762329 0.033 Uiso 1 1 calc R U . . .
C17 C 0.0170(3) 0.2766(3) 1.25498(15) 0.0336(6) Uani 1 1 d . . . . .
H17A H 0.093695 0.256182 1.312615 0.050 Uiso 1 1 calc R U . . .
H17B H -0.105858 0.233022 1.258028 0.050 Uiso 1 1 calc R U . . .
H17C H 0.025292 0.400834 1.265831 0.050 Uiso 1 1 calc R U . . .
C18 C 0.6192(4) 0.3032(3) 0.44516(16) 0.0382(6) Uani 1 1 d . . . . .
H18A H 0.694018 0.410383 0.452263 0.057 Uiso 1 1 calc R U . . .
H18B H 0.494655 0.318511 0.431122 0.057 Uiso 1 1 calc R U . . .
H18C H 0.651981 0.209287 0.384248 0.057 Uiso 1 1 calc R U . . .
N1 N 0.9453(3) 0.2634(2) 0.51818(13) 0.0315(5) Uani 1 1 d . . . . .
O1 O 0.3738(2) 0.01520(17) 0.80264(10) 0.0309(4) Uani 1 1 d . . . . .
O2 O 0.0733(2) 0.18705(16) 1.14835(10) 0.0259(4) Uani 1 1 d . . . . .
O3 O 0.6447(2) 0.26042(17) 0.54699(10) 0.0305(4) Uani 1 1 d . . . . .

loop_
_atom_site_aniso_label
_atom_site_aniso_U_11
_atom_site_aniso_U_22
_atom_site_aniso_U_33
_atom_site_aniso_U_23
_atom_site_aniso_U_13
_atom_site_aniso_U_12
C1 0.0264(14) 0.0208(10) 0.0202(9) 0.0097(8) 0.0031(9) 0.0023(8)
C2 0.0226(13) 0.0187(9) 0.0234(9) 0.0103(7) 0.0051(8) 0.0033(8)
C3 0.0206(13) 0.0260(10) 0.0252(10) 0.0124(8) 0.0033(8) 0.0003(8)
C4 0.0273(14) 0.0237(10) 0.0235(10) 0.0093(8) 0.0001(9) -0.0004(9)
C5 0.0283(14) 0.0228(10) 0.0210(10) 0.0031(7) 0.0001(9) 0.0011(9)
C6 0.0294(14) 0.0256(10) 0.0169(9) 0.0053(7) 0.0033(8) 0.0038(9)
C7 0.0280(14) 0.0226(10) 0.0206(9) 0.0121(7) 0.0058(9) 0.0040(8)
C8 0.0244(13) 0.0184(9) 0.0187(9) 0.0081(7) 0.0015(8) 0.0026(8)
C9 0.0229(13) 0.0196(10) 0.0203(9) 0.0100(7) 0.0044(8) 0.0041(8)
C10 0.0256(14) 0.0210(10) 0.0207(9) 0.0099(7) -0.0001(8) 0.0016(8)
C11 0.0214(13) 0.0217(10) 0.0255(10) 0.0074(7) 0.0055(9) 0.0017(8)
C12 0.0297(15) 0.0182(10) 0.0230(10) 0.0027(7) 0.0073(9) 0.0009(8)
C13 0.0312(15) 0.0218(10) 0.0212(9) 0.0029(7) 0.0079(9) 0.0017(9)
C14 0.0300(16) 0.0379(12) 0.0278(11) 0.0063(9) 0.0139(10) -0.0044(10)
C15 0.0265(15) 0.0327(12) 0.0315(11) -0.0002(9) 0.0063(10) 0.0002(10)
C16 0.0308(15) 0.0254(10) 0.0259(10) 0.0063(8) 0.0097(9) 0.0036(9)
C17 0.0372(16) 0.0402(12) 0.0212(10) 0.0060(8) 0.0121(9) -0.0001(10)
C18 0.0514(19) 0.0440(13) 0.0248(11) 0.0162(9) 0.0090(10) 0.0117(11)
N1 0.0378(14) 0.0293(9) 0.0246(9) 0.0048(7) 0.0109(8) -0.0022(8)
O1 0.0297(10) 0.0371(8) 0.0206(7) 0.0036(6) 0.0036(6) -0.0054(7)
O2 0.0294(10) 0.0290(7) 0.0191(7) 0.0069(5) 0.0087(6) 0.0014(6)
O3 0.0345(11) 0.0406(8) 0.0206(7) 0.0139(6) 0.0076(6) 0.0071(7)

loop_
_atom_type_symbol
_atom_type_description
_atom_type_scat_dispersion_real
_atom_type_scat_dispersion_imag
_atom_type_scat_source
C C 0.0033 0.0016 'International Tables Vol C Tables 4.2.6.8 and 6.1.1.4'
H H 0.0000 0.0000 'International Tables Vol C Tables 4.2.6.8 and 6.1.1.4'
N N 0.0061 0.0033 'International Tables Vol C Tables 4.2.6.8 and 6.1.1.4'
O O 0.0106 0.0060 'International Tables Vol C Tables 4.2.6.8 and 6.1.1.4'

loop_
_geom_angle_atom_site_label_1
_geom_angle_atom_site_label_2
_geom_angle_atom_site_label_3
_geom_angle
_geom_angle_site_symmetry_1
_geom_angle_site_symmetry_3
O1 C1 C2 121.82(16) . .
O1 C1 C9 119.92(19) . .
C2 C1 C9 118.23(17) . .
C11 C2 C1 117.03(18) . .
C11 C2 C3 125.87(19) . .
C1 C2 C3 117.04(15) . .
C2 C3 C4 111.91(17) . .
C2 C3 H3A 109.2 . .
C4 C3 H3A 109.2 . .
C2 C3 H3B 109.2 . .
C4 C3 H3B 109.2 . .
H3A C3 H3B 107.9 . .
C10 C4 C3 113.47(15) . .
C10 C4 H4A 108.9 . .
C3 C4 H4A 108.9 . .
C10 C4 H4B 108.9 . .
C3 C4 H4B 108.9 . .
H4A C4 H4B 107.7 . .
C6 C5 C10 122.70(18) . .
C6 C5 H5 118.7 . .
C10 C5 H5 118.7 . .
C5 C6 C7 119.87(17) . .
C5 C6 H6 120.1 . .
C7 C6 H6 120.1 . .
O2 C7 C8 116.39(17) . .
O2 C7 C6 124.82(17) . .
C8 C7 C6 118.8(2) . .
C9 C8 C7 120.65(18) . .
C9 C8 H8 119.7 . .
C7 C8 H8 119.7 . .
C8 C9 C10 121.22(16) . .
C8 C9 C1 118.32(17) . .
C10 C9 C1 120.37(18) . .
C5 C10 C9 116.78(19) . .
C5 C10 C4 121.83(17) . .
C9 C10 C4 121.28(16) . .
C2 C11 C12 128.42(19) . .
C2 C11 H11 115.8 . .
C12 C11 H11 115.8 . .
C16 C12 C13 115.26(19) . .
C16 C12 C11 124.44(17) . .
C13 C12 C11 120.18(19) . .
N1 C13 O3 118.73(18) . .
N1 C13 C12 125.4(2) . .
O3 C13 C12 115.87(18) . .
N1 C14 C15 123.8(2) . .
N1 C14 H14 118.1 . .
C15 C14 H14 118.1 . .
C14 C15 C16 118.4(2) . .
C14 C15 H15 120.8 . .
C16 C15 H15 120.8 . .
C15 C16 C12 120.57(19) . .
C15 C16 H16 119.7 . .
C12 C16 H16 119.7 . .
O2 C17 H17A 109.5 . .
O2 C17 H17B 109.5 . .
H17A C17 H17B 109.5 . .
O2 C17 H17C 109.5 . .
H17A C17 H17C 109.5 . .
H17B C17 H17C 109.5 . .
O3 C18 H18A 109.5 . .
O3 C18 H18B 109.5 . .
H18A C18 H18B 109.5 . .
O3 C18 H18C 109.5 . .
H18A C18 H18C 109.5 . .
H18B C18 H18C 109.5 . .
C13 N1 C14 116.65(18) . .
C7 O2 C17 117.81(16) . .
C13 O3 C18 115.83(17) . .

loop_
_geom_bond_atom_site_label_1
_geom_bond_atom_site_label_2
_geom_bond_distance
_geom_bond_site_symmetry_2
C1 O1 1.233(2) .
C1 C2 1.485(3) .
C1 C9 1.493(2) .
C2 C11 1.348(2) .
C2 C3 1.506(3) .
C3 C4 1.530(3) .
C3 H3A 0.9700 .
C3 H3B 0.9700 .
C4 C10 1.497(3) .
C4 H4A 0.9700 .
C4 H4B 0.9700 .
C5 C6 1.373(3) .
C5 C10 1.397(3) .
C5 H5 0.9300 .
C6 C7 1.399(3) .
C6 H6 0.9300 .
C7 O2 1.361(3) .
C7 C8 1.393(3) .
C8 C9 1.387(3) .
C8 H8 0.9300 .
C9 C10 1.405(3) .
C11 C12 1.455(3) .
C11 H11 0.9300 .
C12 C16 1.387(3) .
C12 C13 1.419(3) .
C13 N1 1.310(3) .
C13 O3 1.360(3) .
C14 N1 1.349(3) .
C14 C15 1.368(3) .
C14 H14 0.9300 .
C15 C16 1.383(3) .
C15 H15 0.9300 .
C16 H16 0.9300 .
C17 O2 1.431(2) .
C17 H17A 0.9600 .
C17 H17B 0.9600 .
C17 H17C 0.9600 .
C18 O3 1.440(2) .
C18 H18A 0.9600 .
C18 H18B 0.9600 .
C18 H18C 0.9600 .

loop_
_geom_hbond_atom_site_label_D
_geom_hbond_atom_site_label_H
_geom_hbond_atom_site_label_A
_geom_hbond_distance_DH
_geom_hbond_distance_HA
_geom_hbond_distance_DA
_geom_hbond_angle_DHA
_geom_hbond_site_symmetry_A
_geom_hbond_publ_flag
C18 H18C O1 0.96 2.47 3.384(2) 158.5 2_656 yes
C17 H17B O1 0.96 2.59 3.459(3) 151.2 2_557 yes
C15 H15 O1 0.93 2.56 3.211(3) 127.3 1_655 yes

loop_
_geom_torsion_atom_site_label_1
_geom_torsion_atom_site_label_2
_geom_torsion_atom_site_label_3
_geom_torsion_atom_site_label_4
_geom_torsion
_geom_torsion_site_symmetry_1
_geom_torsion_site_symmetry_2
_geom_torsion_site_symmetry_3
_geom_torsion_site_symmetry_4
O1 C1 C2 C11 19.2(3) . . . .
C9 C1 C2 C11 -158.87(17) . . . .
O1 C1 C2 C3 -163.44(17) . . . .
C9 C1 C2 C3 18.5(2) . . . .
C11 C2 C3 C4 133.26(19) . . . .
C1 C2 C3 C4 -43.8(2) . . . .
C2 C3 C4 C10 47.2(2) . . . .
C10 C5 C6 C7 0.3(3) . . . .
C5 C6 C7 O2 -179.13(16) . . . .
C5 C6 C7 C8 0.4(3) . . . .
O2 C7 C8 C9 178.98(15) . . . .
C6 C7 C8 C9 -0.6(3) . . . .
C7 C8 C9 C10 0.1(3) . . . .
C7 C8 C9 C1 -176.29(15) . . . .
O1 C1 C9 C8 2.4(3) . . . .
C2 C1 C9 C8 -179.42(15) . . . .
O1 C1 C9 C10 -173.99(17) . . . .
C2 C1 C9 C10 4.1(2) . . . .
C6 C5 C10 C9 -0.8(3) . . . .
C6 C5 C10 C4 175.39(16) . . . .
C8 C9 C10 C5 0.6(3) . . . .
C1 C9 C10 C5 176.91(16) . . . .
C8 C9 C10 C4 -175.61(16) . . . .
C1 C9 C10 C4 0.7(3) . . . .
C3 C4 C10 C5 157.06(17) . . . .
C3 C4 C10 C9 -26.9(2) . . . .
C1 C2 C11 C12 179.50(16) . . . .
C3 C2 C11 C12 2.4(3) . . . .
C2 C11 C12 C16 40.5(3) . . . .
C2 C11 C12 C13 -143.74(19) . . . .
C16 C12 C13 N1 -0.7(3) . . . .
C11 C12 C13 N1 -176.91(16) . . . .
C16 C12 C13 O3 179.97(15) . . . .
C11 C12 C13 O3 3.8(2) . . . .
N1 C14 C15 C16 0.0(3) . . . .
C14 C15 C16 C12 -0.3(3) . . . .
C13 C12 C16 C15 0.6(3) . . . .
C11 C12 C16 C15 176.59(16) . . . .
O3 C13 N1 C14 179.78(16) . . . .
C12 C13 N1 C14 0.5(3) . . . .
C15 C14 N1 C13 -0.1(3) . . . .
C8 C7 O2 C17 -176.32(16) . . . .
C6 C7 O2 C17 3.3(3) . . . .
N1 C13 O3 C18 5.9(2) . . . .
C12 C13 O3 C18 -174.78(15) . . . .
